data_2103743
loop_
_publ_author_name
'Kaftory, Menahem'
'Botoshansky, Mark'
'Kapon, Moshe'
'Shteiman, Vitaly'

_publ_section_title
;
 Irreversible single-crystal to polycrystal and reversible
 single-crystal to single-crystal phase transformations in cyanurates
;
_journal_issue 6
_journal_name_full 'Acta Crystallographica Section B'
_journal_page_first 791
_journal_page_last 799
_journal_paper_doi 10.1107/S0108768101014987
_journal_volume 57
_journal_year 2001
_chemical_formula_moiety 'C6 H9 N3 O3'
_chemical_formula_sum 'C6 H9 N3 O3'
_chemical_formula_weight 171.16
_chemical_name_common 'OON (methoxy cyanurate)'
_chemical_name_systematic
;
 4,6-Dimethoxy-3-methyl-dihydro-triazine-2-one
;
_space_group_IT_number 62
_symmetry_cell_setting orthorhombic
_symmetry_space_group_name_Hall '-P 2ac 2n'
_symmetry_space_group_name_H-M 'P n m a'
_audit_creation_method SHELXL-97
_cell_angle_alpha 90.00
_cell_angle_beta 90.00
_cell_angle_gamma 90.00
_cell_formula_units_Z 4
_cell_length_a 8.4650(10)
_cell_length_b 6.7490(10)
_cell_length_c 14.284(2)
_cell_measurement_reflns_used 2809
_cell_measurement_temperature 320(2)
_cell_measurement_theta_max 25.9
_cell_measurement_theta_min 1.0
_cell_volume 816.05(19)
_computing_cell_refinement 'DENZO SMN (Otwinowski & Minor,1997)'
_computing_data_collection 'KappaCCD (Nonius,2000)'
_computing_data_reduction 'DENZO SMN (Otwinowski & Minor,1997)'
_computing_molecular_graphics 'Ortep-3 for Windows (Farrugia, 1997)'
_computing_structure_refinement 'SHELXL-97 (Sheldrick, 1997)'
_computing_structure_solution 'SHELXS-97 (Sheldrick, 1990)'
_diffrn_ambient_temperature 320(2)
_diffrn_measured_fraction_theta_full .980
_diffrn_measured_fraction_theta_max .980
_diffrn_measurement_device_type 'Nonius KappaCCD'
_diffrn_measurement_method phi-scan
_diffrn_radiation_monochromator graphite
_diffrn_radiation_source 'fine-focus sealed tube'
_diffrn_radiation_type MoK\a
_diffrn_radiation_wavelength .71070
_diffrn_reflns_av_R_equivalents .0532
_diffrn_reflns_av_sigmaI/netI .0478
_diffrn_reflns_limit_h_max 10
_diffrn_reflns_limit_h_min -10
_diffrn_reflns_limit_k_max 8
_diffrn_reflns_limit_k_min 0
_diffrn_reflns_limit_l_max 16
_diffrn_reflns_limit_l_min -17
_diffrn_reflns_number 2809
_diffrn_reflns_theta_full 25.89
_diffrn_reflns_theta_max 25.89
_diffrn_reflns_theta_min 3.34
_diffrn_standards_number no
_exptl_absorpt_coefficient_mu .113
_exptl_absorpt_correction_type none
_exptl_crystal_colour Colorless
_exptl_crystal_density_diffrn 1.393
_exptl_crystal_density_method 'not measured'
_exptl_crystal_description Prism
_exptl_crystal_F_000 360
_exptl_crystal_size_max .35
_exptl_crystal_size_mid .3
_exptl_crystal_size_min .3
_refine_diff_density_max .145
_refine_diff_density_min -.161
_refine_ls_extinction_coef .12(3)
_refine_ls_extinction_method SHELXL
_refine_ls_goodness_of_fit_ref .976
_refine_ls_hydrogen_treatment mixed
_refine_ls_matrix_type full
_refine_ls_number_parameters 102
_refine_ls_number_reflns 854
_refine_ls_number_restraints 0
_refine_ls_restrained_S_all .976
_refine_ls_R_factor_all .0939
_refine_ls_R_factor_gt .0461
_refine_ls_shift/su_max .117
_refine_ls_shift/su_mean .021
_refine_ls_structure_factor_coef Fsqd
_refine_ls_weighting_details 'calc w=1/[\s^2^(Fo^2^)+(0.0911P)^2^+0.0000P] where P=(Fo^2^+2Fc^2^)/3'
_refine_ls_weighting_scheme calc
_refine_ls_wR_factor_ref .1470
_reflns_number_gt 487
_reflns_number_total 854
_reflns_threshold_expression >2sigma(I)
_cod_data_source_file av0042.cif
_cod_data_source_block HTP
_cod_depositor_comments
;
The following automatic conversions were performed:
'_symmetry_cell_setting' value 'Orthorhombic' changed to 'orthorhombic'
according to '/home/saulius/struct/CIF-dictionaries/cif_core.dic'
dictionary named 'cif_core.dic' version 2.4.1 from
2010-06-29.

'_exptl_absorpt_correction_type' value 'None' changed to
'none' according to '/home/saulius/struct/CIF-dictionaries/cif_core.dic'
dictionary named 'cif_core.dic' version 2.4.1 from 2010-06-29.

Automatic conversion script
Id: cif_fix_enum 1527 2010-12-29 10:47:43Z saulius 

The following automatic conversions were performed:

'_symmetry_cell_setting' value 'Orthorhombic' changed to
'orthorhombic' according to
/home/saulius/struct/CIF-dictionaries/cif_core.dic dictionary named
'cif_core.dic' version 2.4.1 from
2010-06-29.

'_exptl_absorpt_correction_type' value 'None' changed to
'none' according to
/home/saulius/struct/CIF-dictionaries/cif_core.dic dictionary named
'cif_core.dic' version 2.4.1 from 2010-06-29.

Automatic conversion script
Id: cif_fix_values 1715 2011-07-08 13:25:40Z adriana 
;
_cod_original_cell_volume 816.0(2)
_cod_database_code 2103743

loop_
_symmetry_equiv_pos_as_xyz
'x, y, z'
'-x+1/2, -y, z+1/2'
'-x, y+1/2, -z'
'x+1/2, -y+1/2, -z+1/2'
'-x, -y, -z'
'x-1/2, y, -z-1/2'
'x, -y-1/2, z'
'-x-1/2, y-1/2, z-1/2'

loop_
_atom_site_label
_atom_site_fract_x
_atom_site_fract_y
_atom_site_fract_z
_atom_site_U_iso_or_equiv
_atom_site_adp_type
_atom_site_calc_flag
_atom_site_refinement_flags
_atom_site_occupancy
_atom_site_type_symbol
O1 .7802(3) .2500 -.12775(17) .1135(11) Uani d S 1 O
O2 .2604(2) .2500 -.06743(17) .0800(8) Uani d S 1 O
O3 .6065(2) .2500 .17215(15) .0831(8) Uani d S 1 O
N1 .7064(3) .2500 .02428(18) .0680(8) Uani d S 1 N
N2 .5189(3) .2500 -.09802(18) .0643(8) Uani d S 1 N
N3 .4308(3) .2500 .05727(18) .0662(8) Uani d S 1 N
C1 .6763(4) .2500 -.0694(2) .0714(9) Uani d S 1 C
C2 .4045(3) .2500 -.0326(2) .0600(8) Uani d S 1 C
C3 .5849(3) .2500 .0793(2) .0610(8) Uani d S 1 C
C4 .4847(6) .2500 -.1997(3) .0875(12) Uani d S 1 C
C5 .1303(5) .2500 -.0008(5) .1011(15) Uani d S 1 C
C6 .7687(6) .2500 .2058(4) .1032(15) Uani d S 1 C
H4A .368(11) .2500 -.205(5) .09(2) Uiso d SP .50 H
H4B .595(11) .2500 -.222(6) .11(3) Uiso d SP .50 H
H4C .419(7) .129(9) -.212(3) .098(17) Uiso d P .50 H
H4D .538(8) .116(10) -.222(4) .12(2) Uiso d P .50 H
H5A .135(4) .130(5) .041(2) .131(12) Uiso d . 1 H
H5B .055(8) .2500 -.039(4) .16(2) Uiso d S 1 H
H6A .816(4) .127(5) .184(2) .139(12) Uiso d . 1 H
H6B .744(6) .2500 .270(4) .142(19) Uiso d S 1 H

loop_
_atom_site_aniso_label
_atom_site_aniso_U_11
_atom_site_aniso_U_22
_atom_site_aniso_U_33
_atom_site_aniso_U_12
_atom_site_aniso_U_13
_atom_site_aniso_U_23
O1 .0681(18) .198(3) .0740(18) .000 .0150(13) .000
O2 .0506(12) .0957(16) .0937(18) .000 -.0162(12) .000
O3 .0756(16) .1125(18) .0612(16) .000 -.0091(12) .000
N1 .0511(15) .0905(19) .0623(17) .000 -.0050(12) .000
N2 .0591(16) .0743(16) .0595(16) .000 -.0077(12) .000
N3 .0519(14) .0819(18) .0648(18) .000 .0004(12) .000
C1 .0547(18) .092(2) .068(2) .000 .0032(17) .000
C2 .0481(17) .0610(18) .071(2) .000 -.0043(14) .000
C3 .0595(19) .0673(19) .056(2) .000 -.0054(15) .000
C4 .091(3) .107(4) .064(2) .000 -.017(2) .000
C5 .051(2) .118(4) .134(4) .000 -.002(2) .000
C6 .091(3) .135(4) .083(3) .000 -.029(2) .000

loop_
_atom_type_symbol
_atom_type_description
_atom_type_scat_dispersion_real
_atom_type_scat_dispersion_imag
_atom_type_scat_source
C C .0033 .0016 'International Tables Vol C Tables 4.2.6.8 and 6.1.1.4'
H H .0000 .0000 'International Tables Vol C Tables 4.2.6.8 and 6.1.1.4'
N N .0061 .0033 'International Tables Vol C Tables 4.2.6.8 and 6.1.1.4'
O O .0106 .0060 'International Tables Vol C Tables 4.2.6.8 and 6.1.1.4'

loop_
_geom_angle_atom_site_label_1
_geom_angle_atom_site_label_2
_geom_angle_atom_site_label_3
_geom_angle
C2 O2 C5 117.0(3)
C3 O3 C6 117.1(3)
C3 N1 C1 116.7(2)
C2 N2 C1 119.0(3)
C2 N2 C4 122.7(3)
C1 N2 C4 118.3(3)
C2 N3 C3 113.4(3)
O1 C1 N1 122.7(3)
O1 C1 N2 119.5(3)
N1 C1 N2 117.8(3)
N3 C2 O2 122.0(3)
N3 C2 N2 124.1(3)
O2 C2 N2 113.9(3)
N1 C3 O3 119.6(3)
N1 C3 N3 129.0(3)
O3 C3 N3 111.4(3)
N2 C4 H4A 106(4)
N2 C4 H4B 98(5)
H4A C4 H4B 156(6)
N2 C4 H4C 106(3)
H4A C4 H4C 55(3)
H4B C4 H4C 118(4)
N2 C4 H4D 102(3)
H4A C4 H4D 114(4)
H4B C4 H4D 60(4)
H4C C4 H4D 60(4)
O2 C5 H5A 111.0(19)
O2 C5 H5B 98(4)
H5A C5 H5B 115(2)
O3 C6 H6A 106(2)
O3 C6 H6B 96(3)
H6A C6 H6B 114(2)

loop_
_geom_bond_atom_site_label_1
_geom_bond_atom_site_label_2
_geom_bond_distance
O1 C1 1.212(4)
O2 C2 1.317(3)
O2 C5 1.456(5)
O3 C3 1.338(4)
O3 C6 1.454(5)
N1 C3 1.295(4)
N1 C1 1.362(4)
N2 C2 1.346(4)
N2 C1 1.393(4)
N2 C4 1.480(4)
N3 C2 1.303(4)
N3 C3 1.342(4)
C4 H4A .99(9)
C4 H4B .99(9)
C4 H4C 1.00(6)
C4 H4D 1.06(6)
C5 H5A 1.01(3)
C5 H5B .84(6)
C6 H6A .98(3)
C6 H6B .93(6)

loop_
_geom_torsion_atom_site_label_1
_geom_torsion_atom_site_label_2
_geom_torsion_atom_site_label_3
_geom_torsion_atom_site_label_4
_geom_torsion
C3 N1 C1 O1 180.0
C3 N1 C1 N2 .0
C2 N2 C1 O1 180.0
C4 N2 C1 O1 .0
C2 N2 C1 N1 .0
C4 N2 C1 N1 180.0
C3 N3 C2 O2 180.0
C3 N3 C2 N2 .0
C5 O2 C2 N3 .0
C5 O2 C2 N2 180.0
C1 N2 C2 N3 .0
C4 N2 C2 N3 180.0
C1 N2 C2 O2 180.0
C4 N2 C2 O2 .0
C1 N1 C3 O3 180.0
C1 N1 C3 N3 .0
C6 O3 C3 N1 .0
C6 O3 C3 N3 180.0
C2 N3 C3 N1 .0
C2 N3 C3 O3 180.0
